data_7060311
loop_
_publ_author_name
'Surov, Artem O.'
'Voronin, Alexander P.'
'Vasilev, Nikita A.'
'Ilyukhin, Andrey B.'
'Perlovich, German L.'

_publ_section_title
;
 Novel cocrystals of the potent 1,2,4-thiadiazole-based neuroprotector
 with carboxylic acids: virtual screening, crystal structures and
 solubility performance
;
_journal_issue 6
_journal_name_full 'New Journal of Chemistry'
_journal_page_first 3034
_journal_page_last 3047
_journal_paper_doi 10.1039/D0NJ05644H
_journal_volume 45
_journal_year 2021
_chemical_formula_moiety 'C11 H13 N3 O S, 0.5(C6 H10 O4)'
_chemical_formula_sum 'C14 H18 N3 O3 S'
_chemical_formula_weight 308.37
_space_group_IT_number 14
_space_group_name_Hall '-P 2ybc'
_space_group_name_H-M_alt 'P 1 21/c 1'
_symmetry_cell_setting monoclinic
_symmetry_Int_Tables_number 14
_symmetry_space_group_name_Hall '-P 2ybc'
_symmetry_space_group_name_H-M 'P 1 21/c 1'
_atom_sites_solution_hydrogens mixed
_audit_conform_dict_location ftp://ftp.iucr.org/pub/cif_core.dic
_audit_conform_dict_name cif_core.dic
_audit_conform_dict_version 2.4.3
_audit_creation_date 2020-08-20T06:19:52-00:00
_audit_creation_method 'WinGX routine CIF_UPDATE'
_audit_update_record
;
2020-11-03 deposited with the CCDC.	2021-01-19 downloaded from the CCDC.
;
_cell_angle_alpha 90
_cell_angle_beta 106.637(9)
_cell_angle_gamma 90
_cell_formula_units_Z 4
_cell_length_a 13.770(2)
_cell_length_b 5.0916(4)
_cell_length_c 22.201(2)
_cell_measurement_reflns_used 6048
_cell_measurement_temperature 150(2)
_cell_measurement_theta_max 67.72
_cell_measurement_theta_min 3.35
_cell_volume 1491.4(3)
_computing_cell_refinement 'Bruker SAINT'
_computing_data_collection 'Bruker APEX3'
_computing_data_reduction 'Bruker SAINT'
_computing_molecular_graphics 'Bruker SHELXTL'
_computing_publication_material 'Bruker SHELXTL'
_computing_structure_refinement 'SHELXL-2018/3 (Sheldrick, 2018)'
_computing_structure_solution 'SHELXS-2018 (Sheldrick, 2015)'
_diffrn_ambient_temperature 150(2)
_diffrn_measured_fraction_theta_full 0.959
_diffrn_measured_fraction_theta_max 0.952
_diffrn_measurement_device_type 'Bruker AXS D8 VENTURE PHOTON III C14 IuS 3.0'
_diffrn_measurement_method '\w scans'
_diffrn_radiation_monochromator graphite
_diffrn_radiation_type CuK\a
_diffrn_radiation_wavelength 1.54184
_diffrn_reflns_av_R_equivalents 0.0599
_diffrn_reflns_av_unetI/netI 0.0517
_diffrn_reflns_Laue_measured_fraction_full 0.959
_diffrn_reflns_Laue_measured_fraction_max 0.952
_diffrn_reflns_limit_h_max 15
_diffrn_reflns_limit_h_min -16
_diffrn_reflns_limit_k_max 5
_diffrn_reflns_limit_k_min -5
_diffrn_reflns_limit_l_max 26
_diffrn_reflns_limit_l_min -24
_diffrn_reflns_number 12113
_diffrn_reflns_point_group_measured_fraction_full 0.959
_diffrn_reflns_point_group_measured_fraction_max 0.952
_diffrn_reflns_theta_full 67.684
_diffrn_reflns_theta_max 68.016
_diffrn_reflns_theta_min 6.046
_diffrn_standards_number 0
_exptl_absorpt_coefficient_mu 2.058
_exptl_absorpt_correction_T_max 0.753
_exptl_absorpt_correction_T_min 0.4021
_exptl_absorpt_correction_type multi-scan
_exptl_absorpt_process_details
;
 SADABS 2016/2: Krause, L., Herbst-Irmer, R., Sheldrick G.M. & Stalke D.,
 J. Appl. Cryst. 48 (2015) 3-10
;
_exptl_crystal_colour colourless
_exptl_crystal_density_diffrn 1.373
_exptl_crystal_description block
_exptl_crystal_F_000 652
_exptl_crystal_size_max 0.16
_exptl_crystal_size_mid 0.12
_exptl_crystal_size_min 0.04
_refine_diff_density_max 0.437
_refine_diff_density_min -0.272
_refine_diff_density_rms 0.051
_refine_ls_extinction_method none
_refine_ls_goodness_of_fit_ref 0.948
_refine_ls_hydrogen_treatment constr
_refine_ls_matrix_type full
_refine_ls_number_parameters 219
_refine_ls_number_reflns 2593
_refine_ls_number_restraints 44
_refine_ls_restrained_S_all 0.981
_refine_ls_R_factor_all 0.047
_refine_ls_R_factor_gt 0.043
_refine_ls_shift/su_max 0.004
_refine_ls_shift/su_mean 0
_refine_ls_structure_factor_coef Fsqd
_refine_ls_weighting_details 'w=1/[\s^2^(Fo^2^)+(0.0800P)^2^+1.0000P] where P=(Fo^2^+2Fc^2^)/3'
_refine_ls_weighting_scheme calc
_refine_ls_wR_factor_gt 0.1221
_refine_ls_wR_factor_ref 0.1294
_reflns_Friedel_coverage 0
_reflns_number_gt 2344
_reflns_number_total 2593
_reflns_threshold_expression 'I > 2\s(I)'
_cod_data_source_file d0nj05644h2.cif
_cod_data_source_block TDZH_AdipAc
_cod_depositor_comments 'Adding full bibliography for 7060311--7060315.cif.'
_cod_original_sg_symbol_H-M 'P 21/c'
_cod_database_code 7060311
_shelx_estimated_absorpt_t_min 0.734
_shelx_estimated_absorpt_t_max 0.922

loop_
_symmetry_equiv_pos_as_xyz
'x, y, z'
'-x, y+1/2, -z+1/2'
'-x, -y, -z'
'x, -y-1/2, z-1/2'

loop_
_atom_site_label
_atom_site_type_symbol
_atom_site_fract_x
_atom_site_fract_y
_atom_site_fract_z
_atom_site_U_iso_or_equiv
_atom_site_adp_type
_atom_site_occupancy
_atom_site_site_symmetry_order
_atom_site_calc_flag
_atom_site_refinement_flags_posn
_atom_site_refinement_flags_adp
_atom_site_refinement_flags_occupancy
_atom_site_disorder_assembly
_atom_site_disorder_group
S1 S 0.59910(4) -0.26752(9) 0.54947(2) 0.0324(2) Uani 1 1 d . . . . .
O1 O 0.8650(2) -0.2714(5) 0.72376(14) 0.0635(8) Uani 0.69 1 d D U P A 1
H1 H 0.859115 -0.302482 0.679669 0.076 Uiso 0.69 1 d R U P A 1
C4 C 0.8532(3) -0.0028(10) 0.7262(2) 0.0416(12) Uani 0.69 1 d D U P A 1
H4A H 0.895689 0.085794 0.702441 0.05 Uiso 0.69 1 calc R U P A 1
C5 C 0.8928(3) 0.0687(10) 0.79598(17) 0.0554(10) Uani 0.69 1 d D U P A 1
H5A H 0.889776 0.259596 0.800847 0.083 Uiso 0.69 1 calc R U P A 1
H5B H 0.963116 0.009314 0.812546 0.083 Uiso 0.69 1 calc R U P A 1
H5C H 0.850824 -0.016942 0.819188 0.083 Uiso 0.69 1 calc R U P A 1
O1B O 0.8836(6) 0.2697(14) 0.7890(3) 0.0615(17) Uani 0.31 1 d D U P A 2
H1B H 0.877612 0.413712 0.768914 0.074 Uiso 0.31 1 d R U P A 2
C4B C 0.8512(6) 0.091(2) 0.7375(4) 0.044(3) Uani 0.31 1 d D U P A 2
H4BA H 0.855656 -0.080593 0.760221 0.052 Uiso 0.12 1 calc R U P A 2
H4BB H 0.88862 0.132893 0.708324 0.052 Uiso 0.19 1 d R U P A 3
C5B C 0.9258(10) 0.047(3) 0.7013(7) 0.034(4) Uiso 0.12 1 d D . P A 2
H5BA H 0.896994 0.108947 0.658017 0.051 Uiso 0.12 1 calc R U P A 2
H5BB H 0.941458 -0.140212 0.701022 0.051 Uiso 0.12 1 calc R U P A 2
H5BC H 0.988074 0.145392 0.721058 0.051 Uiso 0.12 1 calc R U P A 2
C5C C 0.8769(8) -0.167(2) 0.7581(6) 0.033(2) Uiso 0.19 1 d . . P B 3
H5CA H 0.854731 -0.285612 0.723246 0.049 Uiso 0.19 1 d R U P B 3
H5CB H 0.949112 -0.179422 0.775327 0.049 Uiso 0.19 1 d R U P B 3
H5CC H 0.844771 -0.211682 0.789766 0.049 Uiso 0.19 1 d R U P B 3
O2 O 0.84728(11) 0.5133(3) 0.59965(6) 0.0347(4) Uani 1 1 d . . . . .
H2 H 0.799933 0.389153 0.594504 0.042 Uiso 1 1 d R U . . .
O3 O 0.82127(10) 0.4877(3) 0.49586(6) 0.0327(4) Uani 1 1 d . . . . .
N1 N 0.63680(13) -0.2131(3) 0.62665(8) 0.0347(4) Uani 1 1 d . . . . .
N2 N 0.71618(11) 0.1165(3) 0.58688(7) 0.0264(4) Uani 1 1 d . . . . .
N3 N 0.67697(12) 0.0762(3) 0.47809(7) 0.0275(4) Uani 1 1 d . . . . .
H3C H 0.710149 0.224541 0.478928 0.033 Uiso 1 1 calc R U . . .
C1 C 0.69608(14) -0.0061(4) 0.63709(9) 0.0287(4) Uani 1 1 d D . . . .
C2 C 0.66786(13) -0.0054(4) 0.53376(9) 0.0249(4) Uani 1 1 d . . . . .
C3 C 0.74283(16) 0.0951(5) 0.70162(9) 0.0397(5) Uani 1 1 d D . . . .
H3A H 0.718919 0.272302 0.70146 0.048 Uiso 1 1 d R U . A .
H3B H 0.711827 -0.002728 0.728161 0.048 Uiso 1 1 d R U . . .
C6 C 0.64076(14) -0.0427(4) 0.41855(9) 0.0255(4) Uani 1 1 d . . . . .
C7 C 0.68251(16) 0.0449(4) 0.37192(9) 0.0347(5) Uani 1 1 d . . . . .
H7A H 0.73196 0.180548 0.380907 0.042 Uiso 1 1 calc R U . . .
C8 C 0.65210(17) -0.0651(5) 0.31283(10) 0.0414(5) Uani 1 1 d . . . . .
H8A H 0.681477 -0.005824 0.281421 0.05 Uiso 1 1 calc R U . . .
C9 C 0.57942(16) -0.2606(4) 0.29854(9) 0.0326(5) Uani 1 1 d . . . . .
H9A H 0.558747 -0.335932 0.257704 0.039 Uiso 1 1 calc R U . . .
C10 C 0.53769(16) -0.3437(4) 0.34444(10) 0.0347(5) Uani 1 1 d . . . . .
H10A H 0.487646 -0.477894 0.335136 0.042 Uiso 1 1 calc R U . . .
C11 C 0.56734(17) -0.2354(4) 0.40398(10) 0.0360(5) Uani 1 1 d . . . . .
H11A H 0.537007 -0.293849 0.435015 0.043 Uiso 1 1 calc R U . . .
C12 C 0.86396(13) 0.5852(4) 0.54638(9) 0.0262(4) Uani 1 1 d . . . . .
C13 C 0.94250(15) 0.7978(4) 0.55498(9) 0.0306(5) Uani 1 1 d . . . . .
H13A H 1.007965 0.729295 0.581704 0.037 Uiso 1 1 calc R U . . .
H13B H 0.922526 0.946495 0.577591 0.037 Uiso 1 1 calc R U . . .
C14 C 0.95754(14) 0.8991(4) 0.49405(9) 0.0276(4) Uani 1 1 d . . . . .
H14A H 0.893726 0.979932 0.46834 0.033 Uiso 1 1 calc R U . . .
H14B H 0.973783 0.749993 0.469981 0.033 Uiso 1 1 calc R U . . .

loop_
_atom_site_aniso_label
_atom_site_aniso_U_11
_atom_site_aniso_U_22
_atom_site_aniso_U_33
_atom_site_aniso_U_23
_atom_site_aniso_U_13
_atom_site_aniso_U_12
S1 0.0329(3) 0.0283(3) 0.0368(3) 0.00203(18) 0.0112(2) -0.01152(18)
O1 0.073(2) 0.0582(18) 0.0504(16) -0.0062(13) 0.0029(14) 0.0176(13)
C4 0.037(2) 0.059(3) 0.027(2) -0.021(2) 0.0063(15) -0.0014(18)
C5 0.042(2) 0.075(3) 0.039(2) -0.025(2) -0.0052(15) 0.008(2)
O1B 0.062(4) 0.074(5) 0.042(3) -0.012(3) 0.003(3) -0.001(3)
C4B 0.039(4) 0.066(7) 0.028(5) -0.013(4) 0.014(3) -0.004(4)
O2 0.0403(8) 0.0343(8) 0.0315(7) -0.0036(6) 0.0133(6) -0.0169(6)
O3 0.0344(8) 0.0321(8) 0.0320(8) -0.0030(6) 0.0102(6) -0.0132(6)
N1 0.0342(10) 0.0355(10) 0.0358(10) 0.0055(7) 0.0124(8) -0.0079(7)
N2 0.0241(8) 0.0272(9) 0.0290(8) 0.0005(6) 0.0092(6) -0.0036(6)
N3 0.0281(8) 0.0257(8) 0.0296(8) -0.0016(6) 0.0095(6) -0.0099(6)
C1 0.0264(10) 0.0298(10) 0.0324(10) 0.0035(8) 0.0120(8) -0.0009(8)
C2 0.0213(9) 0.0228(9) 0.0312(10) -0.0007(7) 0.0084(7) -0.0014(7)
C3 0.0379(12) 0.0543(14) 0.0289(10) 0.0030(9) 0.0124(9) -0.0080(10)
C6 0.0245(9) 0.0249(10) 0.0269(9) 0.0014(7) 0.0068(7) 0.0005(7)
C7 0.0334(11) 0.0366(11) 0.0331(11) 0.0058(8) 0.0080(8) -0.0126(9)
C8 0.0410(12) 0.0553(15) 0.0293(11) 0.0050(9) 0.0122(9) -0.0127(10)
C9 0.0318(10) 0.0383(12) 0.0269(10) -0.0006(8) 0.0070(8) -0.0004(8)
C10 0.0344(11) 0.0342(11) 0.0349(11) -0.0044(9) 0.0092(8) -0.0095(9)
C11 0.0385(12) 0.0412(13) 0.0324(11) -0.0052(8) 0.0164(9) -0.0159(9)
C12 0.0239(9) 0.0231(9) 0.0331(10) -0.0008(7) 0.0106(8) -0.0005(7)
C13 0.0296(10) 0.0282(10) 0.0350(11) -0.0035(8) 0.0107(8) -0.0082(8)
C14 0.0230(9) 0.0261(10) 0.0344(10) -0.0016(8) 0.0092(7) -0.0050(8)

loop_
_atom_type_symbol
_atom_type_description
_atom_type_scat_dispersion_real
_atom_type_scat_dispersion_imag
_atom_type_scat_source
C C 0.0181 0.0091 'International Tables Vol C Tables 4.2.6.8 and 6.1.1.4'
H H 0 0 'International Tables Vol C Tables 4.2.6.8 and 6.1.1.4'
N N 0.0311 0.018 'International Tables Vol C Tables 4.2.6.8 and 6.1.1.4'
O O 0.0492 0.0322 'International Tables Vol C Tables 4.2.6.8 and 6.1.1.4'
S S 0.3331 0.5567 'International Tables Vol C Tables 4.2.6.8 and 6.1.1.4'

loop_
_geom_angle_atom_site_label_1
_geom_angle_atom_site_label_2
_geom_angle_atom_site_label_3
_geom_angle
_geom_angle_site_symmetry_1
_geom_angle_site_symmetry_3
_geom_angle_publ_flag
N1 S1 C2 92.96(8) . . ?
C4 O1 H1 102.9 . . ?
O1 C4 C5 105.3(4) . . ?
O1 C4 C3 114.9(4) . . ?
C5 C4 C3 108.0(3) . . ?
O1 C4 H4A 109.5 . . ?
C5 C4 H4A 109.5 . . ?
C3 C4 H4A 109.5 . . ?
C4 C5 H5A 109.5 . . ?
C4 C5 H5B 109.5 . . ?
H5A C5 H5B 109.5 . . ?
C4 C5 H5C 109.5 . . ?
H5A C5 H5C 109.5 . . ?
H5B C5 H5C 109.5 . . ?
C4B O1B H1B 99.7 . . ?
O1B C4B C3 117.1(7) . . ?
O1B C4B C5B 114.8(9) . . ?
C3 C4B C5B 117.2(8) . . ?
O1B C4B H4BA 101.1 . . ?
C3 C4B H4BA 101.1 . . ?
C5B C4B H4BA 101.1 . . ?
C4B C5B H5BA 109.5 . . ?
C4B C5B H5BB 109.5 . . ?
H5BA C5B H5BB 109.5 . . ?
C4B C5B H5BC 109.5 . . ?
H5BA C5B H5BC 109.5 . . ?
H5BB C5B H5BC 109.5 . . ?
H5CA C5C H5CB 109.5 . . ?
H5CA C5C H5CC 109.5 . . ?
H5CB C5C H5CC 109.5 . . ?
C12 O2 H2 113 . . ?
C1 N1 S1 108.08(14) . . ?
C2 N2 C1 109.99(16) . . ?
C2 N3 C6 128.98(16) . . ?
C2 N3 H3C 115.5 . . ?
C6 N3 H3C 115.5 . . ?
N1 C1 N2 118.77(18) . . ?
N1 C1 C3 121.68(18) . . ?
N2 C1 C3 119.54(17) . . ?
N2 C2 N3 121.12(16) . . ?
N2 C2 S1 110.18(14) . . ?
N3 C2 S1 128.70(14) . . ?
C4B C3 C1 127.4(4) . . ?
C1 C3 C4 109.9(2) . . ?
C4B C3 H3A 108 . . ?
C1 C3 H3A 105.6 . . ?
C4 C3 H3A 127.4 . . ?
C4B C3 H3B 102.7 . . ?
C1 C3 H3B 105.4 . . ?
C4 C3 H3B 100.5 . . ?
H3A C3 H3B 106.1 . . ?
C11 C6 C7 118.96(18) . . ?
C11 C6 N3 124.37(17) . . ?
C7 C6 N3 116.67(17) . . ?
C8 C7 C6 119.99(19) . . ?
C8 C7 H7A 120 . . ?
C6 C7 H7A 120 . . ?
C7 C8 C9 120.95(19) . . ?
C7 C8 H8A 119.5 . . ?
C9 C8 H8A 119.5 . . ?
C10 C9 C8 118.78(19) . . ?
C10 C9 H9A 120.6 . . ?
C8 C9 H9A 120.6 . . ?
C9 C10 C11 121.01(19) . . ?
C9 C10 H10A 119.5 . . ?
C11 C10 H10A 119.5 . . ?
C6 C11 C10 120.29(19) . . ?
C6 C11 H11A 119.9 . . ?
C10 C11 H11A 119.9 . . ?
O3 C12 O2 123.53(17) . . ?
O3 C12 C13 123.55(17) . . ?
O2 C12 C13 112.92(16) . . ?
C12 C13 C14 114.12(16) . . ?
C12 C13 H13A 108.7 . . ?
C14 C13 H13A 108.7 . . ?
C12 C13 H13B 108.7 . . ?
C14 C13 H13B 108.7 . . ?
H13A C13 H13B 107.6 . . ?
C13 C14 C14 111.66(19) . 3_776 ?
C13 C14 H14A 109.3 . . ?
C14 C14 H14A 109.3 3_776 . ?
C13 C14 H14B 109.3 . . ?
C14 C14 H14B 109.3 3_776 . ?
H14A C14 H14B 107.9 . . ?

loop_
_geom_bond_atom_site_label_1
_geom_bond_atom_site_label_2
_geom_bond_distance
_geom_bond_site_symmetry_2
_geom_bond_publ_flag
S1 N1 1.6652(19) . ?
S1 C2 1.7289(19) . ?
O1 C4 1.380(5) . ?
O1 H1 0.9717 . ?
C4 C5 1.532(5) . ?
C4 C3 1.543(5) . ?
C4 H4A 1 . ?
C5 H5A 0.98 . ?
C5 H5B 0.98 . ?
C5 H5C 0.98 . ?
O1B C4B 1.431(8) . ?
O1B H1B 0.85 . ?
C4B C3 1.477(7) . ?
C4B C5B 1.490(9) . ?
C4B H4BA 1 . ?
C5B H5BA 0.98 . ?
C5B H5BB 0.98 . ?
C5B H5BC 0.98 . ?
C5C H5CA 0.9599 . ?
C5C H5CB 0.9601 . ?
C5C H5CC 0.96 . ?
O2 C12 1.320(2) . ?
O2 H2 0.8917 . ?
O3 C12 1.213(2) . ?
N1 C1 1.312(3) . ?
N2 C2 1.330(2) . ?
N2 C1 1.373(2) . ?
N3 C2 1.343(2) . ?
N3 C6 1.409(2) . ?
N3 H3C 0.88 . ?
C1 C3 1.485(3) . ?
C3 H3A 0.96 . ?
C3 H3B 0.96 . ?
C6 C11 1.379(3) . ?
C6 C7 1.394(3) . ?
C7 C8 1.377(3) . ?
C7 H7A 0.95 . ?
C8 C9 1.382(3) . ?
C8 H8A 0.95 . ?
C9 C10 1.372(3) . ?
C9 H9A 0.95 . ?
C10 C11 1.382(3) . ?
C10 H10A 0.95 . ?
C11 H11A 0.95 . ?
C12 C13 1.503(3) . ?
C13 C14 1.516(3) . ?
C13 H13A 0.99 . ?
C13 H13B 0.99 . ?
C14 C14 1.522(3) 3_776 ?
C14 H14A 0.99 . ?
C14 H14B 0.99 . ?

loop_
_geom_hbond_atom_site_label_D
_geom_hbond_atom_site_label_H
_geom_hbond_atom_site_label_A
_geom_hbond_distance_DH
_geom_hbond_distance_HA
_geom_hbond_distance_DA
_geom_hbond_angle_DHA
_geom_hbond_site_symmetry_A
_geom_hbond_publ_flag
O1 H1 O2 0.97 1.97 2.910(3) 161 1_545 yes
O2 H2 N2 0.89 1.78 2.670(2) 173.9 . yes
N3 H3C O3 0.88 1.99 2.836(2) 161.7 . yes
C11 H11A S1 0.95 2.44 3.137(2) 129.9 . yes
C11 H11A S1 0.95 3 3.753(2) 137.4 3_646 yes

loop_
_geom_torsion_atom_site_label_1
_geom_torsion_atom_site_label_2
_geom_torsion_atom_site_label_3
_geom_torsion_atom_site_label_4
_geom_torsion
_geom_torsion_site_symmetry_1
_geom_torsion_site_symmetry_2
_geom_torsion_site_symmetry_3
_geom_torsion_site_symmetry_4
_geom_torsion_publ_flag
C2 S1 N1 C1 0.83(15) . . . . ?
S1 N1 C1 N2 -0.9(2) . . . . ?
S1 N1 C1 C3 -179.95(16) . . . . ?
C2 N2 C1 N1 0.5(2) . . . . ?
C2 N2 C1 C3 179.52(17) . . . . ?
C1 N2 C2 N3 -178.99(17) . . . . ?
C1 N2 C2 S1 0.21(19) . . . . ?
C6 N3 C2 N2 172.65(17) . . . . ?
C6 N3 C2 S1 -6.4(3) . . . . ?
N1 S1 C2 N2 -0.61(15) . . . . ?
N1 S1 C2 N3 178.51(18) . . . . ?
O1B C4B C3 C1 160.2(6) . . . . ?
C5B C4B C3 C1 17.6(14) . . . . ?
N1 C1 C3 C4B 111.3(7) . . . . ?
N2 C1 C3 C4B -67.8(7) . . . . ?
N1 C1 C3 C4 98.9(3) . . . . ?
N2 C1 C3 C4 -80.1(3) . . . . ?
O1 C4 C3 C1 -54.0(5) . . . . ?
C5 C4 C3 C1 -171.2(3) . . . . ?
C2 N3 C6 C11 16.7(3) . . . . ?
C2 N3 C6 C7 -163.82(19) . . . . ?
C11 C6 C7 C8 -1.5(3) . . . . ?
N3 C6 C7 C8 178.95(19) . . . . ?
C6 C7 C8 C9 0.7(3) . . . . ?
C7 C8 C9 C10 0.1(3) . . . . ?
C8 C9 C10 C11 0.0(3) . . . . ?
C7 C6 C11 C10 1.6(3) . . . . ?
N3 C6 C11 C10 -178.96(19) . . . . ?
C9 C10 C11 C6 -0.8(3) . . . . ?
O3 C12 C13 C14 5.3(3) . . . . ?
O2 C12 C13 C14 -175.57(16) . . . . ?
C12 C13 C14 C14 -176.35(19) . . . 3_776 ?
